data_2002472
loop_
_publ_author_name
'Vogt, R'
'Mueller-Buschbaum, Hk'

_publ_section_title
;
Ein zweites Erdalkalimetall-Kupferoxovanadat: Sr Cu V2 O7
;
_journal_name_full
;
Zeitschrift fuer Anorganische und Allgemeine Chemie
;
_journal_page_first 127
_journal_page_last 132
_journal_paper_doi 10.1002/zaac.19915940115
_journal_volume 594
_journal_year 1991
_chemical_formula_structural 'Sr Cu (V2 O7)'
_chemical_formula_sum 'Cu O7 Sr V2'
_chemical_name_systematic 'Strontium copper divanadate'
_space_group_IT_number 62
_symmetry_cell_setting orthorhombic
_symmetry_Int_Tables_number 62
_symmetry_space_group_name_Hall '-P 2ac 2n'
_symmetry_space_group_name_H-M 'P n m a'
_cell_angle_alpha 90
_cell_angle_beta 90
_cell_angle_gamma 90
_cell_formula_units_Z 4
_cell_length_a 14.470(16)
_cell_length_b 5.4704(22)
_cell_length_c 7.4201(27)
_cell_volume 587.4
_refine_ls_R_factor_all 0.038
_cod_database_code 2002472

loop_
_symmetry_equiv_pos_as_xyz
x,y,z
1/2+x,1/2-y,1/2-z
-x,1/2+y,-z
1/2-x,-y,1/2+z
-x,-y,-z
1/2-x,1/2+y,1/2+z
x,1/2-y,z
1/2+x,y,1/2-z

loop_
_atom_site_label
_atom_site_type_symbol
_atom_site_symmetry_multiplicity
_atom_site_Wyckoff_symbol
_atom_site_fract_x
_atom_site_fract_y
_atom_site_fract_z
_atom_site_occupancy
_atom_site_attached_hydrogens
_atom_site_calc_flag
Sr1 Sr2+ 4 c 0.3006(2) 0.25 0.8841(7) 1. 0 d
Cu1 Cu2+ 4 c 0.3626(3) 0.25 0.3899(8) 1. 0 d
V1 V5+ 4 c 0.5894(4) 0.25 0.8844(12) 1. 0 d
V2 V5+ 4 c 0.1129(4) 0.25 0.1449(7) 1. 0 d
O1 O2- 4 c 0.507(2) 0.25 0.429(4) 1. 0 d
O2 O2- 4 c 0.633(1) 0.25 0.114(4) 1. 0 d
O3 O2- 4 c 0.478(2) 0.25 0.863(5) 1. 0 d
O4 O2- 8 d 0.639(1) 0.501(4) 0.796(2) 1. 0 d
O5 O2- 8 d 0.329(1) 0.501(3) 0.568(2) 1. 0 d

loop_
_atom_type_symbol
_atom_type_oxidation_number
Sr2+ 2.000
Cu2+ 2.000
V5+ 5.000
O2- -2.000
